data_1530606
loop_
_publ_author_name
'Ponomarev, V.I.'
'Filipenko, O.S.'
'Venevtsev, Yu.N.'
'Ivanov, S.A.'
'Atovmyan, L.O.'
'Rannev, N.V.'

_publ_section_title
;
 Structure and lattice dynamics of Sb Nb O4 crystals at 300-1000 K
;
_journal_name_full Kristallografiya
_journal_page_first 341
_journal_page_last 348
_journal_volume 26
_journal_year 1981
_chemical_formula_sum 'Nb O4 Sb'
_chemical_name_systematic 'Sb (Nb O4)'
_space_group_IT_number 33
_symmetry_space_group_name_Hall 'P 2c -2n'
_symmetry_space_group_name_H-M 'P n a 21'
_cell_angle_alpha 90
_cell_angle_beta 90
_cell_angle_gamma 90
_cell_formula_units_Z 4
_cell_length_a 5.557
_cell_length_b 4.932
_cell_length_c 11.795
_cell_volume 323.267
_citation_journal_id_ASTM KRISAJ
_cod_data_source_file Ponomarev_KRISAJ_1981_1962.cif
_cod_data_source_block Nb1O4Sb1
_cod_original_cell_volume 323.2671
_cod_original_formula_sum 'Nb1 O4 Sb1'
_cod_database_code 1530606

loop_
_symmetry_equiv_pos_as_xyz
x,y,z
-x,-y,z+1/2
-x+1/2,y+1/2,z+1/2
x+1/2,-y+1/2,z

loop_
_atom_site_label
_atom_site_type_symbol
_atom_site_fract_x
_atom_site_fract_y
_atom_site_fract_z
_atom_site_occupancy
_atom_site_U_iso_or_equiv
Sb1 Sb+3 0.4745 0.0516 0.2484 1 0.0
O4 O-2 0.3697 0.2767 -0.0443 1 0.0
O1 O-2 0.1779 -0.1655 -0.1505 1 0.0
Nb1 Nb+5 0.1055 -0.0083 0 1 0.0
O2 O-2 0.4182 -0.2112 0.0582 1 0.0
O3 O-2 0.1529 0.1676 0.1603 1 0.0
